data_4061889
_journal_name_full Organometallics
_journal_year 2003
_chemical_formula_sum 'C29 H45 F3 N O2 P Pd'
_chemical_formula_weight 634.03
_space_group_IT_number 14
_symmetry_cell_setting monoclinic
_symmetry_space_group_name_Hall '-P 2ybc'
_symmetry_space_group_name_H-M 'P 1 21/c 1'
_cell_angle_alpha 90.00
_cell_angle_beta 111.8780(10)
_cell_angle_gamma 90.00
_cell_formula_units_Z 4
_cell_length_a 14.7341(2)
_cell_length_b 11.2352(2)
_cell_length_c 19.3377(3)
_cell_measurement_temperature 120(2)
_cell_volume 2970.62(8)
_diffrn_ambient_temperature 120(2)
_exptl_crystal_density_diffrn 1.418
_cod_depositor_comments
;
The following automatic conversions were performed:
'_symmetry_cell_setting' value 'Monoclinic' changed to 'monoclinic'
according to '/home/saulius/struct/CIF-dictionaries/cif_core.dic'
dictionary named 'cif_core.dic' version 2.4.1 from 2010-06-29.

Automatic conversion script
Id: cif_fix_enum 1527 2010-12-29 10:47:43Z saulius 
;
_cod_original_sg_symbol_H-M 'P 21/c'
_cod_database_code 4061889

loop_
_symmetry_equiv_pos_as_xyz
'x, y, z'
'-x, y+1/2, -z+1/2'
'-x, -y, -z'
'x, -y-1/2, z-1/2'

loop_
_atom_site_label
_atom_site_type_symbol
_atom_site_fract_x
_atom_site_fract_y
_atom_site_fract_z
_atom_site_U_iso_or_equiv
_atom_site_adp_type
_atom_site_occupancy
_atom_site_symmetry_multiplicity
_atom_site_calc_flag
_atom_site_refinement_flags
_atom_site_disorder_assembly
_atom_site_disorder_group
C1 C 0.37453(14) 0.4927(2) 0.45971(11) 0.0303(5) Uani 1 1 d . . .
H1A H 0.3860 0.5496 0.5005 0.045 Uiso 1 1 calc R . .
H1B H 0.4222 0.5062 0.4363 0.045 Uiso 1 1 calc R . .
H1C H 0.3816 0.4114 0.4794 0.045 Uiso 1 1 calc R . .
C2 C 0.20337(15) 0.4788(2) 0.43837(11) 0.0256(4) Uani 1 1 d . . .
H2A H 0.2094 0.3943 0.4518 0.038 Uiso 1 1 calc R . .
H2B H 0.1369 0.4950 0.4030 0.038 Uiso 1 1 calc R . .
H2C H 0.2166 0.5272 0.4833 0.038 Uiso 1 1 calc R . .
C3 C 0.26195(14) 0.63453(18) 0.37711(11) 0.0211(4) Uani 1 1 d . . .
H3A H 0.3188 0.6593 0.3650 0.025 Uiso 1 1 calc R . .
H3B H 0.2577 0.6878 0.4166 0.025 Uiso 1 1 calc R . .
C4 C 0.17029(13) 0.64360(17) 0.30916(10) 0.0163(4) Uani 1 1 d . . .
C5 C 0.10895(14) 0.74231(17) 0.29413(11) 0.0204(4) Uani 1 1 d . . .
H5 H 0.1267 0.8098 0.3260 0.025 Uiso 1 1 calc R . .
C6 C 0.02149(15) 0.74202(18) 0.23235(11) 0.0218(4) Uani 1 1 d . . .
H6 H -0.0199 0.8100 0.2211 0.026 Uiso 1 1 calc R . .
C7 C -0.00470(14) 0.64230(18) 0.18749(10) 0.0202(4) Uani 1 1 d . . .
H7 H -0.0656 0.6406 0.1466 0.024 Uiso 1 1 calc R . .
C8 C 0.05787(13) 0.54356(17) 0.20182(10) 0.0155(3) Uani 1 1 d . . .
H8 H 0.0389 0.4756 0.1705 0.019 Uiso 1 1 calc R . .
C9 C 0.14773(12) 0.54406(16) 0.26160(10) 0.0138(3) Uani 1 1 d . . .
C10 C 0.33532(15) 0.21204(18) 0.39249(10) 0.0222(4) Uani 1 1 d . . .
C11 C 0.42100(18) 0.1268(2) 0.43305(12) 0.0333(5) Uani 1 1 d . . .
C12 C 0.38463(12) 0.32899(16) 0.20916(10) 0.0142(3) Uani 1 1 d . . .
H12 H 0.3990 0.2561 0.2411 0.017 Uiso 1 1 calc R . .
C13 C 0.45563(14) 0.42403(17) 0.25680(12) 0.0205(4) Uani 1 1 d . . .
H13A H 0.4519 0.4962 0.2265 0.025 Uiso 1 1 calc R . .
H13B H 0.4372 0.4464 0.2993 0.025 Uiso 1 1 calc R . .
C14 C 0.56035(14) 0.3748(2) 0.28579(12) 0.0275(4) Uani 1 1 d . . .
H14A H 0.6060 0.4370 0.3152 0.033 Uiso 1 1 calc R . .
H14B H 0.5648 0.3063 0.3191 0.033 Uiso 1 1 calc R . .
C15 C 0.59062(14) 0.3351(2) 0.22216(13) 0.0275(5) Uani 1 1 d . . .
H15A H 0.6560 0.2975 0.2429 0.033 Uiso 1 1 calc R . .
H15B H 0.5952 0.4055 0.1928 0.033 Uiso 1 1 calc R . .
C16 C 0.51714(14) 0.2468(2) 0.17118(12) 0.0262(4) Uani 1 1 d . . .
H16A H 0.5195 0.1719 0.1988 0.031 Uiso 1 1 calc R . .
H16B H 0.5356 0.2281 0.1281 0.031 Uiso 1 1 calc R . .
C17 C 0.41271(13) 0.29625(19) 0.14283(11) 0.0213(4) Uani 1 1 d . . .
H17A H 0.4085 0.3677 0.1118 0.026 Uiso 1 1 calc R . .
H17B H 0.3667 0.2358 0.1116 0.026 Uiso 1 1 calc R . .
C18 C 0.19316(12) 0.22118(15) 0.14791(10) 0.0131(3) Uani 1 1 d . . .
H18 H 0.2179 0.1973 0.1083 0.016 Uiso 1 1 calc R . .
C19 C 0.21949(14) 0.12093(17) 0.20627(11) 0.0195(4) Uani 1 1 d . . .
H19A H 0.2915 0.1117 0.2286 0.023 Uiso 1 1 calc R . .
H19B H 0.1963 0.1423 0.2466 0.023 Uiso 1 1 calc R . .
C20 C 0.17304(14) 0.00320(17) 0.17102(12) 0.0230(4) Uani 1 1 d . . .
H20A H 0.1883 -0.0588 0.2101 0.028 Uiso 1 1 calc R . .
H20B H 0.2012 -0.0222 0.1342 0.028 Uiso 1 1 calc R . .
C21 C 0.06223(14) 0.01482(17) 0.13238(11) 0.0211(4) Uani 1 1 d . . .
H21A H 0.0331 0.0312 0.1700 0.025 Uiso 1 1 calc R . .
H21B H 0.0347 -0.0610 0.1072 0.025 Uiso 1 1 calc R . .
C22 C 0.03616(14) 0.11546(18) 0.07509(11) 0.0200(4) Uani 1 1 d . . .
H22A H -0.0358 0.1240 0.0523 0.024 Uiso 1 1 calc R . .
H22B H 0.0601 0.0954 0.0350 0.024 Uiso 1 1 calc R . .
C23 C 0.08136(13) 0.23324(16) 0.11106(10) 0.0163(4) Uani 1 1 d . . .
H23A H 0.0544 0.2562 0.1490 0.020 Uiso 1 1 calc R . .
H23B H 0.0646 0.2965 0.0727 0.020 Uiso 1 1 calc R . .
C24 C 0.20815(13) 0.47353(15) 0.11408(9) 0.0133(3) Uani 1 1 d . . .
H24 H 0.1384 0.4873 0.1077 0.016 Uiso 1 1 calc R . .
C25 C 0.25869(15) 0.59462(16) 0.13745(11) 0.0185(4) Uani 1 1 d . . .
H25A H 0.2613 0.6156 0.1879 0.022 Uiso 1 1 calc R . .
H25B H 0.3266 0.5901 0.1391 0.022 Uiso 1 1 calc R . .
C26 C 0.20217(16) 0.69023(18) 0.08172(11) 0.0243(4) Uani 1 1 d . . .
H26A H 0.1360 0.6989 0.0831 0.029 Uiso 1 1 calc R . .
H26B H 0.2363 0.7675 0.0959 0.029 Uiso 1 1 calc R . .
C27 C 0.19347(15) 0.65755(18) 0.00293(11) 0.0225(4) Uani 1 1 d . . .
H27A H 0.1522 0.7174 -0.0325 0.027 Uiso 1 1 calc R . .
H27B H 0.2592 0.6596 0.0002 0.027 Uiso 1 1 calc R . .
C28 C 0.14892(14) 0.53426(18) -0.02004(10) 0.0208(4) Uani 1 1 d . . .
H28A H 0.1499 0.5139 -0.0696 0.025 Uiso 1 1 calc R . .
H28B H 0.0799 0.5353 -0.0243 0.025 Uiso 1 1 calc R . .
C29 C 0.20489(14) 0.43896(17) 0.03648(10) 0.0165(4) Uani 1 1 d . . .
H29A H 0.2723 0.4318 0.0373 0.020 Uiso 1 1 calc R . .
H29B H 0.1721 0.3610 0.0218 0.020 Uiso 1 1 calc R . .
N1 N 0.27453(11) 0.50902(15) 0.40378(8) 0.0183(3) Uani 1 1 d . . .
O1 O 0.35744(9) 0.28671(12) 0.35261(7) 0.0193(3) Uani 1 1 d . . .
O2 O 0.26034(11) 0.20055(15) 0.40488(9) 0.0344(4) Uani 1 1 d . . .
F1 F 0.47201(11) 0.09510(12) 0.39226(8) 0.0367(3) Uani 1 1 d U . .
F2 F 0.39316(15) 0.02941(19) 0.45591(14) 0.0868(8) Uani 1 1 d U . .
F3 F 0.48420(15) 0.1808(2) 0.49336(9) 0.0800(7) Uani 1 1 d U . .
P1 P 0.25406(3) 0.36192(4) 0.18886(2) 0.01077(9) Uani 1 1 d . . .
Pd1 Pd 0.248346(9) 0.416611(12) 0.299728(7) 0.01191(6) Uani 1 1 d . . .

loop_
_atom_site_aniso_label
_atom_site_aniso_U_11
_atom_site_aniso_U_22
_atom_site_aniso_U_33
_atom_site_aniso_U_23
_atom_site_aniso_U_13
_atom_site_aniso_U_12
C1 0.0165(9) 0.0517(14) 0.0151(9) -0.0093(9) -0.0029(7) 0.0060(9)
C2 0.0231(10) 0.0424(13) 0.0144(9) 0.0025(8) 0.0106(8) 0.0079(9)
C3 0.0185(9) 0.0249(10) 0.0198(9) -0.0092(8) 0.0070(8) -0.0029(7)
C4 0.0167(8) 0.0199(9) 0.0145(8) -0.0020(7) 0.0085(7) -0.0015(7)
C5 0.0291(10) 0.0167(9) 0.0200(9) -0.0026(7) 0.0144(8) 0.0009(8)
C6 0.0282(10) 0.0207(10) 0.0197(9) 0.0053(8) 0.0125(8) 0.0098(8)
C7 0.0187(9) 0.0256(10) 0.0165(9) 0.0056(8) 0.0068(7) 0.0075(8)
C8 0.0161(8) 0.0168(9) 0.0141(8) 0.0008(7) 0.0060(7) 0.0027(7)
C9 0.0136(8) 0.0161(8) 0.0135(8) 0.0005(7) 0.0071(7) 0.0018(6)
C10 0.0262(10) 0.0245(10) 0.0150(9) 0.0042(7) 0.0066(8) 0.0079(8)
C11 0.0404(13) 0.0402(13) 0.0217(10) 0.0129(10) 0.0144(10) 0.0210(11)
C12 0.0124(8) 0.0146(8) 0.0156(8) 0.0014(7) 0.0052(7) 0.0003(6)
C13 0.0155(9) 0.0199(10) 0.0241(10) -0.0018(7) 0.0050(8) -0.0028(7)
C14 0.0154(9) 0.0311(11) 0.0305(11) 0.0015(9) 0.0022(8) -0.0026(8)
C15 0.0154(9) 0.0305(11) 0.0374(12) 0.0126(9) 0.0106(8) 0.0054(8)
C16 0.0203(9) 0.0310(11) 0.0301(11) 0.0026(9) 0.0126(8) 0.0101(8)
C17 0.0172(9) 0.0296(11) 0.0194(9) 0.0004(8) 0.0094(7) 0.0040(8)
C18 0.0137(8) 0.0118(8) 0.0140(8) -0.0013(6) 0.0056(7) -0.0010(6)
C19 0.0177(9) 0.0145(9) 0.0220(9) 0.0041(7) 0.0024(7) -0.0003(7)
C20 0.0216(9) 0.0122(9) 0.0328(11) 0.0021(8) 0.0073(8) -0.0010(7)
C21 0.0191(9) 0.0156(9) 0.0273(10) -0.0001(8) 0.0072(8) -0.0032(7)
C22 0.0165(8) 0.0190(9) 0.0207(9) -0.0007(8) 0.0026(7) -0.0041(7)
C23 0.0136(8) 0.0152(8) 0.0193(9) 0.0013(7) 0.0051(7) -0.0005(6)
C24 0.0159(8) 0.0111(8) 0.0137(8) 0.0012(6) 0.0062(7) 0.0010(6)
C25 0.0259(10) 0.0138(9) 0.0142(9) -0.0002(7) 0.0058(8) -0.0039(7)
C26 0.0321(11) 0.0143(9) 0.0268(10) 0.0039(8) 0.0111(9) 0.0010(8)
C27 0.0270(10) 0.0205(10) 0.0199(9) 0.0091(8) 0.0084(8) 0.0024(8)
C28 0.0232(9) 0.0242(10) 0.0126(8) 0.0030(7) 0.0040(7) 0.0023(8)
C29 0.0222(9) 0.0165(9) 0.0119(8) 0.0003(7) 0.0076(7) 0.0019(7)
N1 0.0125(7) 0.0304(9) 0.0114(7) -0.0041(6) 0.0039(6) 0.0038(6)
O1 0.0182(6) 0.0251(7) 0.0143(6) 0.0065(5) 0.0058(5) 0.0076(5)
O2 0.0317(8) 0.0389(9) 0.0388(9) 0.0172(7) 0.0201(7) 0.0085(7)
F1 0.0408(8) 0.0398(8) 0.0333(7) 0.0065(6) 0.0182(6) 0.0213(6)
F2 0.0829(14) 0.0718(13) 0.134(2) 0.0813(14) 0.0732(15) 0.0497(11)
F3 0.0783(13) 0.0995(16) 0.0289(8) -0.0135(9) -0.0185(8) 0.0598(12)
P1 0.0115(2) 0.0108(2) 0.0099(2) 0.00007(15) 0.00388(16) 0.00009(15)
Pd1 0.01066(8) 0.01632(9) 0.00835(8) 0.00042(4) 0.00308(5) 0.00203(4)

loop_
_geom_bond_atom_site_label_1
_geom_bond_atom_site_label_2
_geom_bond_distance
_geom_bond_site_symmetry_2
_geom_bond_publ_flag
C1 N1 1.479(2) . ?
C1 H1A 0.9800 . ?
C1 H1B 0.9800 . ?
C1 H1C 0.9800 . ?
C2 N1 1.478(2) . ?
C2 H2A 0.9800 . ?
C2 H2B 0.9800 . ?
C2 H2C 0.9800 . ?
C3 N1 1.489(3) . ?
C3 C4 1.496(3) . ?
C3 H3A 0.9900 . ?
C3 H3B 0.9900 . ?
C4 C5 1.391(3) . ?
C4 C9 1.407(3) . ?
C5 C6 1.393(3) . ?
C5 H5 0.9500 . ?
C6 C7 1.381(3) . ?
C6 H6 0.9500 . ?
C7 C8 1.402(3) . ?
C7 H7 0.9500 . ?
C8 C9 1.396(2) . ?
C8 H8 0.9500 . ?
C9 Pd1 1.9943(17) . ?
C10 O2 1.221(2) . ?
C10 O1 1.262(2) . ?
C10 C11 1.545(3) . ?
C11 F2 1.302(3) . ?
C11 F1 1.325(3) . ?
C11 F3 1.336(3) . ?
C12 C17 1.532(2) . ?
C12 C13 1.538(2) . ?
C12 P1 1.8518(17) . ?
C12 H12 1.0000 . ?
C13 C14 1.535(3) . ?
C13 H13A 0.9900 . ?
C13 H13B 0.9900 . ?
C14 C15 1.523(3) . ?
C14 H14A 0.9900 . ?
C14 H14B 0.9900 . ?
C15 C16 1.527(3) . ?
C15 H15A 0.9900 . ?
C15 H15B 0.9900 . ?
C16 C17 1.532(3) . ?
C16 H16A 0.9900 . ?
C16 H16B 0.9900 . ?
C17 H17A 0.9900 . ?
C17 H17B 0.9900 . ?
C18 C23 1.538(2) . ?
C18 C19 1.538(2) . ?
C18 P1 1.8447(17) . ?
C18 H18 1.0000 . ?
C19 C20 1.528(3) . ?
C19 H19A 0.9900 . ?
C19 H19B 0.9900 . ?
C20 C21 1.527(3) . ?
C20 H20A 0.9900 . ?
C20 H20B 0.9900 . ?
C21 C22 1.529(3) . ?
C21 H21A 0.9900 . ?
C21 H21B 0.9900 . ?
C22 C23 1.528(3) . ?
C22 H22A 0.9900 . ?
C22 H22B 0.9900 . ?
C23 H23A 0.9900 . ?
C23 H23B 0.9900 . ?
C24 C29 1.533(2) . ?
C24 C25 1.536(2) . ?
C24 P1 1.8417(17) . ?
C24 H24 1.0000 . ?
C25 C26 1.530(3) . ?
C25 H25A 0.9900 . ?
C25 H25B 0.9900 . ?
C26 C27 1.526(3) . ?
C26 H26A 0.9900 . ?
C26 H26B 0.9900 . ?
C27 C28 1.526(3) . ?
C27 H27A 0.9900 . ?
C27 H27B 0.9900 . ?
C28 C29 1.533(3) . ?
C28 H28A 0.9900 . ?
C28 H28B 0.9900 . ?
C29 H29A 0.9900 . ?
C29 H29B 0.9900 . ?
N1 Pd1 2.1672(15) . ?
O1 Pd1 2.1295(12) . ?
P1 Pd1 2.2618(4) . ?
